data_7717829
loop_
_publ_author_name
'Kataoka, Yusuke'
'Tada, Nozomi'
'Masamori, Naoki'
'Yano, Natsumi'
'Moriyoshi, Chikako'
'Handa, Makoto'

_publ_section_title
;
 Paddlewheel-type and half-paddlewheel-type diruthenium(II,II) complexes
 with 1,8-naphthyridine-2-carboxylate
;
_journal_name_full 'Dalton Transactions'
_journal_paper_doi 10.1039/D4DT03321C
_journal_year 2025
_chemical_formula_moiety 'C11 H8 N2 O4 Ru, [+ solvents]'
_chemical_formula_sum 'C11 H8 N2 O4 Ru'
_chemical_formula_weight 333.26
_space_group_crystal_system monoclinic
_space_group_IT_number 15
_space_group_name_Hall '-C 2yc'
_space_group_name_H-M_alt 'C 1 2/c 1'
_atom_sites_solution_hydrogens geom
_atom_sites_solution_primary dual
_audit_creation_date 2024-05-09
_audit_creation_method
;
Olex2 1.5
(compiled 2024.02.16 svn.r378c4104 for OlexSys, GUI svn.r6928)
;
_audit_update_record
;
2024-11-28 deposited with the CCDC.	2025-01-13 downloaded from the CCDC.
;
_cell_angle_alpha 90
_cell_angle_beta 100.074(4)
_cell_angle_gamma 90
_cell_formula_units_Z 8
_cell_length_a 15.8106(6)
_cell_length_b 10.1763(4)
_cell_length_c 17.8900(9)
_cell_measurement_reflns_used 9972
_cell_measurement_temperature 100.15
_cell_measurement_theta_max 20.3650
_cell_measurement_theta_min 1.5770
_cell_volume 2834.0(2)
_computing_cell_refinement 'CrysAlisPro 1.171.42.49 (Rigaku OD, 2022)'
_computing_data_collection 'CrysAlisPro 1.171.42.49 (Rigaku OD, 2022)'
_computing_data_reduction 'CrysAlisPro 1.171.42.49 (Rigaku OD, 2022)'
_computing_molecular_graphics 'Olex2 1.5 (Dolomanov et al., 2009)'
_computing_publication_material 'Olex2 1.5 (Dolomanov et al., 2009)'
_computing_structure_refinement 'SHELXL 2019/2 (Sheldrick, 2015)'
_computing_structure_solution 'SHELXT 2018/2 (Sheldrick, 2018)'
_diffrn_ambient_temperature 100.15
_diffrn_detector 'Hybrid Pixel Array Detector'
_diffrn_detector_area_resol_mean 5.8140
_diffrn_measured_fraction_theta_full 0.998
_diffrn_measured_fraction_theta_max 0.999
_diffrn_measurement_details
;
List of Runs (angles in degrees, time in seconds):

  # Type    Start    End  Width  t~exp~   \w     \q     \k     \f   Frames
#--------------------------------------------------------------------------
  1  \w      0.00 180.00   0.50    1.00    --    0.00  45.00   0.00  360
  2  \w      0.00 180.00   0.50    1.00    --    0.00  45.00 -90.00  360
  3  \w      0.00 180.00   0.50    1.00    --    0.00  45.00-180.00  360
  4  \w      0.00 180.00   0.50    1.00    --    0.00  45.00-270.00  360
;
_diffrn_measurement_device 'abstract diffractometer'
_diffrn_measurement_device_type 'esperanto-CrysAlisPro-abstract goniometer imported esperanto images'
_diffrn_measurement_method '\w scans'
_diffrn_orient_matrix_type 'CrysAlisPro convention (1999,Acta A55,543-557)'
_diffrn_orient_matrix_UB_11 0.0003462000
_diffrn_orient_matrix_UB_12 0.0109858000
_diffrn_orient_matrix_UB_13 -0.0222160000
_diffrn_orient_matrix_UB_21 -0.0198647000
_diffrn_orient_matrix_UB_22 -0.0259392000
_diffrn_orient_matrix_UB_23 -0.0074459000
_diffrn_orient_matrix_UB_31 -0.0176706000
_diffrn_orient_matrix_UB_32 0.0293393000
_diffrn_orient_matrix_UB_33 0.0017588000
_diffrn_radiation_monochromator synchrotron
_diffrn_radiation_probe x-ray
_diffrn_radiation_type synchrotron
_diffrn_radiation_wavelength 0.4139
_diffrn_reflns_av_R_equivalents 0.0912
_diffrn_reflns_av_unetI/netI 0.0485
_diffrn_reflns_Laue_measured_fraction_full 0.998
_diffrn_reflns_Laue_measured_fraction_max 0.999
_diffrn_reflns_limit_h_max 20
_diffrn_reflns_limit_h_min -20
_diffrn_reflns_limit_k_max 13
_diffrn_reflns_limit_k_min -13
_diffrn_reflns_limit_l_max 23
_diffrn_reflns_limit_l_min -23
_diffrn_reflns_number 42446
_diffrn_reflns_point_group_measured_fraction_full 0.998
_diffrn_reflns_point_group_measured_fraction_max 0.999
_diffrn_reflns_theta_full 14.379
_diffrn_reflns_theta_max 15.591
_diffrn_reflns_theta_min 1.524
_diffrn_source synchrotron
_exptl_absorpt_coefficient_mu 1.524
_exptl_absorpt_correction_T_max 1.00000
_exptl_absorpt_correction_T_min 0.79137
_exptl_absorpt_correction_type multi-scan
_exptl_absorpt_process_details
;
CrysAlisPro 1.171.42.49 (Rigaku Oxford Diffraction, 2022)
Empirical absorption correction using spherical harmonics,
implemented in SCALE3 ABSPACK scaling algorithm.
;
_exptl_crystal_colour Black
_exptl_crystal_density_diffrn 1.562
_exptl_crystal_density_method 'not measured'
_exptl_crystal_description Block
_exptl_crystal_F_000 1312
_exptl_crystal_size_max 0.13
_exptl_crystal_size_mid 0.03
_exptl_crystal_size_min 0.02
_refine_diff_density_max 0.726
_refine_diff_density_min -0.830
_refine_diff_density_rms 0.108
_refine_ls_extinction_method none
_refine_ls_goodness_of_fit_ref 1.039
_refine_ls_hydrogen_treatment constr
_refine_ls_matrix_type full
_refine_ls_number_parameters 164
_refine_ls_number_reflns 3253
_refine_ls_number_restraints 0
_refine_ls_restrained_S_all 1.039
_refine_ls_R_factor_all 0.0365
_refine_ls_R_factor_gt 0.0326
_refine_ls_shift/su_max 0.001
_refine_ls_shift/su_mean 0.000
_refine_ls_structure_factor_coef Fsqd
_refine_ls_weighting_details 'w=1/[\s^2^(Fo^2^)+(0.0288P)^2^+7.1580P] where P=(Fo^2^+2Fc^2^)/3'
_refine_ls_weighting_scheme calc
_refine_ls_wR_factor_gt 0.0835
_refine_ls_wR_factor_ref 0.0858
_reflns_Friedel_coverage 0.000
_reflns_number_gt 2919
_reflns_number_total 3253
_reflns_threshold_expression 'I > 2\s(I)'
_cod_data_source_file d4dt03321c2.cif
_cod_data_source_block Ru2(NPC)2(O2CMe)2
_cod_database_code 7717829
_shelx_shelxl_version_number 2019/2
_shelx_space_group_comment
;
The symmetry employed for this shelxl refinement is uniquely defined
by the following loop, which should always be used as a source of
symmetry information in preference to the above space-group names.
They are only intended as comments.
;
_olex2_refinement_description
;
1. Fixed Uiso
 At 1.2 times of:
  All C(H) groups
 At 1.5 times of:
  All C(H,H,H) groups
2.a Aromatic/amide H refined with riding coordinates:
 C2(H2), C3(H3), C8(H8), C7(H7), C6(H6)
2.b Idealised Me refined as rotating group:
 C11(H11A,H11B,H11C)
;
_smtbx_masks_void_probe_radius 1.2
_smtbx_masks_void_truncation_radius 1.2
_olex2_submission_special_instructions 'No special instructions were received'
_oxdiff_exptl_absorpt_empirical_details
;
Empirical correction (ABSPACK) includes:
- Absorption correction using spherical harmonics
- Frame scaling
- Detector area scaling
;
_oxdiff_exptl_absorpt_empirical_full_max 1.690
_oxdiff_exptl_absorpt_empirical_full_min 0.543

loop_
_space_group_symop_operation_xyz
'x, y, z'
'-x, y, -z+1/2'
'x+1/2, y+1/2, z'
'-x+1/2, y+1/2, -z+1/2'
'-x, -y, -z'
'x, -y, z-1/2'
'-x+1/2, -y+1/2, -z'
'x+1/2, -y+1/2, z-1/2'

loop_
_atom_site_label
_atom_site_type_symbol
_atom_site_fract_x
_atom_site_fract_y
_atom_site_fract_z
_atom_site_U_iso_or_equiv
_atom_site_adp_type
_atom_site_occupancy
_atom_site_site_symmetry_order
_atom_site_calc_flag
_atom_site_refinement_flags_posn
_atom_site_refinement_flags_adp
_atom_site_refinement_flags_occupancy
_atom_site_disorder_assembly
_atom_site_disorder_group
Ru1 Ru 0.44570(2) 0.44622(2) 0.28475(2) 0.02641(9) Uani 1 1 d . . . . .
N1 N 0.51125(14) 0.5797(2) 0.35784(14) 0.0234(4) Uani 1 1 d . . . . .
O3 O 0.50949(17) 0.2947(2) 0.34977(14) 0.0428(6) Uani 1 1 d . . . . .
O1 O 0.36303(14) 0.4732(2) 0.37354(14) 0.0406(5) Uani 1 1 d . . . . .
O4 O 0.62046(18) 0.3074(3) 0.28732(15) 0.0522(7) Uani 1 1 d . . . . .
O2 O 0.36271(16) 0.5754(3) 0.48430(14) 0.0466(6) Uani 1 1 d . . . . .
N2 N 0.61821(15) 0.5910(3) 0.28360(15) 0.0318(5) Uani 1 1 d . . . . .
C5 C 0.58741(17) 0.6332(3) 0.34732(16) 0.0265(5) Uani 1 1 d . . . . .
C1 C 0.47883(17) 0.6144(3) 0.41951(16) 0.0251(5) Uani 1 1 d . . . . .
C2 C 0.51972(19) 0.7043(3) 0.47304(16) 0.0312(6) Uani 1 1 d . . . . .
H2 H 0.495209 0.725700 0.516323 0.037 Uiso 1 1 calc R U . . .
C4 C 0.63113(19) 0.7269(3) 0.39826(17) 0.0326(6) Uani 1 1 d . . . . .
C9 C 0.39408(19) 0.5490(3) 0.42764(19) 0.0336(7) Uani 1 1 d . . . . .
C3 C 0.5955(2) 0.7613(3) 0.46270(17) 0.0356(7) Uani 1 1 d . . . . .
H3 H 0.623577 0.823085 0.498428 0.043 Uiso 1 1 calc R U . . .
C8 C 0.6917(2) 0.6435(4) 0.2714(2) 0.0500(9) Uani 1 1 d . . . . .
H8 H 0.713726 0.615734 0.227850 0.060 Uiso 1 1 calc R U . . .
C7 C 0.7384(2) 0.7370(5) 0.3190(2) 0.0571(11) Uani 1 1 d . . . . .
H7 H 0.790437 0.771097 0.307219 0.069 Uiso 1 1 calc R U . . .
C10 C 0.5825(3) 0.2602(3) 0.3395(2) 0.0568(11) Uani 1 1 d . . . . .
C6 C 0.7093(2) 0.7791(4) 0.38203(19) 0.0478(9) Uani 1 1 d . . . . .
H6 H 0.740701 0.842487 0.414709 0.057 Uiso 1 1 calc R U . . .
C11 C 0.6318(4) 0.1626(5) 0.3940(3) 0.097(2) Uani 1 1 d . . . . .
H11A H 0.592358 0.095517 0.406992 0.145 Uiso 1 1 calc R U . . .
H11B H 0.659004 0.208300 0.440171 0.145 Uiso 1 1 calc R U . . .
H11C H 0.676092 0.120647 0.370046 0.145 Uiso 1 1 calc R U . . .

loop_
_atom_site_aniso_label
_atom_site_aniso_U_11
_atom_site_aniso_U_22
_atom_site_aniso_U_33
_atom_site_aniso_U_23
_atom_site_aniso_U_13
_atom_site_aniso_U_12
Ru1 0.02162(13) 0.01944(12) 0.04299(15) -0.00160(8) 0.01903(9) -0.00550(7)
N1 0.0177(10) 0.0165(9) 0.0391(12) 0.0054(9) 0.0137(9) 0.0014(8)
O3 0.0681(16) 0.0182(9) 0.0491(13) 0.0040(9) 0.0300(12) 0.0071(10)
O1 0.0225(10) 0.0537(14) 0.0498(13) -0.0007(11) 0.0185(9) -0.0123(10)
O4 0.0616(16) 0.0490(15) 0.0534(14) 0.0133(12) 0.0306(13) 0.0387(13)
O2 0.0376(13) 0.0622(16) 0.0470(13) 0.0158(12) 0.0266(11) 0.0178(11)
N2 0.0192(11) 0.0368(13) 0.0427(14) 0.0043(11) 0.0147(10) -0.0060(10)
C5 0.0219(12) 0.0233(12) 0.0363(14) 0.0075(10) 0.0105(10) -0.0033(10)
C1 0.0222(12) 0.0217(12) 0.0337(14) 0.0075(10) 0.0114(10) 0.0055(10)
C2 0.0375(15) 0.0286(14) 0.0280(13) 0.0077(11) 0.0072(11) 0.0087(11)
C4 0.0322(14) 0.0304(14) 0.0333(14) 0.0126(12) 0.0010(12) -0.0109(12)
C9 0.0213(13) 0.0400(16) 0.0428(16) 0.0118(13) 0.0150(12) 0.0095(11)
C3 0.0449(17) 0.0306(14) 0.0283(14) 0.0096(11) -0.0019(12) -0.0070(12)
C8 0.0296(16) 0.078(3) 0.0449(18) 0.0065(18) 0.0148(14) -0.0207(17)
C7 0.0347(17) 0.092(3) 0.0453(19) 0.019(2) 0.0087(14) -0.0392(19)
C10 0.095(3) 0.0325(17) 0.052(2) 0.0095(15) 0.038(2) 0.0360(19)
C6 0.0456(19) 0.058(2) 0.0355(16) 0.0163(15) -0.0058(14) -0.0312(17)
C11 0.150(5) 0.083(3) 0.070(3) 0.033(3) 0.055(3) 0.090(4)

loop_
_atom_type_symbol
_atom_type_description
_atom_type_scat_dispersion_real
_atom_type_scat_dispersion_imag
_atom_type_scat_source
C C -0.0001 0.0005 'International Tables Vol C Tables 4.2.6.8 and 6.1.1.4'
H H 0.0000 0.0000 'International Tables Vol C Tables 4.2.6.8 and 6.1.1.4'
N N 0.0005 0.0010 'International Tables Vol C Tables 4.2.6.8 and 6.1.1.4'
O O 0.0017 0.0018 'International Tables Vol C Tables 4.2.6.8 and 6.1.1.4'
Ru Ru -0.1904 2.2097 'International Tables Vol C Tables 4.2.6.8 and 6.1.1.4'

loop_
_geom_angle_atom_site_label_1
_geom_angle_atom_site_label_2
_geom_angle_atom_site_label_3
_geom_angle
_geom_angle_site_symmetry_1
_geom_angle_site_symmetry_3
_geom_angle_publ_flag
N1 Ru1 Ru1 90.17(6) . 2_655 ?
N1 Ru1 O3 89.59(10) . . ?
N1 Ru1 O1 76.00(9) . . ?
N1 Ru1 O4 178.61(9) . 2_655 ?
N1 Ru1 N2 92.61(10) . 2_655 ?
O3 Ru1 Ru1 88.13(6) . 2_655 ?
O3 Ru1 O1 88.87(9) . . ?
O1 Ru1 Ru1 165.87(6) . 2_655 ?
O4 Ru1 Ru1 90.40(7) 2_655 2_655 ?
O4 Ru1 O3 89.16(12) 2_655 . ?
O4 Ru1 O1 103.36(9) 2_655 . ?
N2 Ru1 Ru1 90.81(7) 2_655 2_655 ?
N2 Ru1 O3 177.57(9) 2_655 . ?
N2 Ru1 O1 92.67(9) 2_655 . ?
N2 Ru1 O4 88.65(12) 2_655 2_655 ?
C5 N1 Ru1 122.63(19) . . ?
C1 N1 Ru1 118.56(18) . . ?
C1 N1 C5 118.8(2) . . ?
C10 O3 Ru1 119.7(2) . . ?
C9 O1 Ru1 114.79(18) . . ?
C10 O4 Ru1 117.2(2) . 2_655 ?
C5 N2 Ru1 120.21(18) . 2_655 ?
C8 N2 Ru1 122.7(2) . 2_655 ?
C8 N2 C5 117.0(3) . . ?
N1 C5 N2 115.9(2) . . ?
N1 C5 C4 121.6(3) . . ?
N2 C5 C4 122.5(2) . . ?
N1 C1 C2 122.5(3) . . ?
N1 C1 C9 115.6(3) . . ?
C2 C1 C9 121.9(3) . . ?
C1 C2 H2 120.2 . . ?
C3 C2 C1 119.6(3) . . ?
C3 C2 H2 120.2 . . ?
C5 C4 C6 117.7(3) . . ?
C3 C4 C5 118.2(3) . . ?
C3 C4 C6 124.0(3) . . ?
O1 C9 C1 115.0(3) . . ?
O2 C9 O1 127.0(3) . . ?
O2 C9 C1 118.0(3) . . ?
C2 C3 C4 119.2(3) . . ?
C2 C3 H3 120.4 . . ?
C4 C3 H3 120.4 . . ?
N2 C8 H8 118.1 . . ?
N2 C8 C7 123.8(3) . . ?
C7 C8 H8 118.1 . . ?
C8 C7 H7 120.0 . . ?
C6 C7 C8 120.0(3) . . ?
C6 C7 H7 120.0 . . ?
O3 C10 O4 124.1(3) . . ?
O3 C10 C11 118.5(4) . . ?
O4 C10 C11 117.3(4) . . ?
C4 C6 H6 120.5 . . ?
C7 C6 C4 118.9(3) . . ?
C7 C6 H6 120.5 . . ?
C10 C11 H11A 109.5 . . ?
C10 C11 H11B 109.5 . . ?
C10 C11 H11C 109.5 . . ?
H11A C11 H11B 109.5 . . ?
H11A C11 H11C 109.5 . . ?
H11B C11 H11C 109.5 . . ?

loop_
_geom_bond_atom_site_label_1
_geom_bond_atom_site_label_2
_geom_bond_distance
_geom_bond_site_symmetry_2
_geom_bond_publ_flag
Ru1 Ru1 2.2893(4) 2_655 ?
Ru1 N1 2.039(2) . ?
Ru1 O3 2.082(2) . ?
Ru1 O1 2.243(2) . ?
Ru1 O4 2.069(2) 2_655 ?
Ru1 N2 2.063(3) 2_655 ?
N1 C5 1.364(3) . ?
N1 C1 1.343(4) . ?
O3 C10 1.250(5) . ?
O1 C9 1.267(4) . ?
O4 C10 1.289(5) . ?
O2 C9 1.234(4) . ?
N2 C5 1.384(4) . ?
N2 C8 1.331(4) . ?
C5 C4 1.414(4) . ?
C1 C2 1.398(4) . ?
C1 C9 1.526(4) . ?
C2 H2 0.9500 . ?
C2 C3 1.372(4) . ?
C4 C3 1.413(5) . ?
C4 C6 1.421(4) . ?
C3 H3 0.9500 . ?
C8 H8 0.9500 . ?
C8 C7 1.398(6) . ?
C7 H7 0.9500 . ?
C7 C6 1.361(6) . ?
C10 C11 1.509(5) . ?
C6 H6 0.9500 . ?
C11 H11A 0.9800 . ?
C11 H11B 0.9800 . ?
C11 H11C 0.9800 . ?

loop_
_geom_torsion_atom_site_label_1
_geom_torsion_atom_site_label_2
_geom_torsion_atom_site_label_3
_geom_torsion_atom_site_label_4
_geom_torsion
_geom_torsion_site_symmetry_1
_geom_torsion_site_symmetry_2
_geom_torsion_site_symmetry_3
_geom_torsion_site_symmetry_4
_geom_torsion_publ_flag
Ru1 N1 C5 N2 -0.1(3) . . . . ?
Ru1 N1 C5 C4 179.1(2) . . . . ?
Ru1 N1 C1 C2 179.41(19) . . . . ?
Ru1 N1 C1 C9 -0.5(3) . . . . ?
Ru1 O3 C10 O4 -4.2(6) . . . . ?
Ru1 O3 C10 C11 172.3(4) . . . . ?
Ru1 O1 C9 O2 -177.0(2) . . . . ?
Ru1 O1 C9 C1 3.8(3) . . . . ?
Ru1 O4 C10 O3 -1.3(6) 2_655 . . . ?
Ru1 O4 C10 C11 -177.8(4) 2_655 . . . ?
Ru1 N2 C5 N1 -4.2(3) 2_655 . . . ?
Ru1 N2 C5 C4 176.6(2) 2_655 . . . ?
Ru1 N2 C8 C7 -176.7(3) 2_655 . . . ?
N1 C5 C4 C3 2.3(4) . . . . ?
N1 C5 C4 C6 -178.8(3) . . . . ?
N1 C1 C2 C3 0.7(4) . . . . ?
N1 C1 C9 O1 -2.4(4) . . . . ?
N1 C1 C9 O2 178.4(2) . . . . ?
N2 C5 C4 C3 -178.5(3) . . . . ?
N2 C5 C4 C6 0.4(4) . . . . ?
N2 C8 C7 C6 0.2(7) . . . . ?
C5 N1 C1 C2 0.7(4) . . . . ?
C5 N1 C1 C9 -179.2(2) . . . . ?
C5 N2 C8 C7 0.1(6) . . . . ?
C5 C4 C3 C2 -0.8(4) . . . . ?
C5 C4 C6 C7 -0.1(5) . . . . ?
C1 N1 C5 N2 178.6(2) . . . . ?
C1 N1 C5 C4 -2.2(4) . . . . ?
C1 C2 C3 C4 -0.6(4) . . . . ?
C2 C1 C9 O1 177.7(3) . . . . ?
C2 C1 C9 O2 -1.5(4) . . . . ?
C9 C1 C2 C3 -179.4(3) . . . . ?
C3 C4 C6 C7 178.7(3) . . . . ?
C8 N2 C5 N1 178.9(3) . . . . ?
C8 N2 C5 C4 -0.4(4) . . . . ?
C8 C7 C6 C4 -0.2(6) . . . . ?
C6 C4 C3 C2 -179.7(3) . . . . ?

loop_
_smtbx_masks_void_nr
_smtbx_masks_void_average_x
_smtbx_masks_void_average_y
_smtbx_masks_void_average_z
_smtbx_masks_void_volume
_smtbx_masks_void_count_electrons
_smtbx_masks_void_content
1 0.000 0.500 0.843 430.3 106.3 '4 ?'
2 0.500 0.000 -0.225 430.3 106.3 '4 ?'
